data_1543594
loop_
_publ_author_name
'Juan Shi'
'Yan-Chang Wang'
'Qiu-Ya Wang'
'Zun-Ting Zhang'

_publ_section_title
;
 Non-covalent interactions promoting assembly of
 8-bromo-irisolidone-3'-sulfonate and metal(II) (M = copper, zinc, ferrum,
 nickel, magnesium, cadmium)
;
_journal_name_full 'Inorganica Chimica Acta'
_journal_page_first 259
_journal_page_last 264
_journal_paper_doi 10.1016/j.ica.2013.09.012
_journal_volume 409B
_journal_year 2014
_chemical_formula_moiety '2(C17 H12 Br O9 S), H12 O6 Zn, 2(H2 O)'
_chemical_formula_sum 'C34 H40 Br2 O26 S2 Zn'
_chemical_formula_weight 1153.99
_space_group_IT_number 2
_symmetry_cell_setting triclinic
_symmetry_space_group_name_Hall '-P 1'
_symmetry_space_group_name_H-M 'P -1'
_atom_sites_solution_hydrogens geom
_atom_sites_solution_primary direct
_atom_sites_solution_secondary difmap
_cell_angle_alpha 95.780(2)
_cell_angle_beta 103.932(3)
_cell_angle_gamma 104.237(2)
_cell_formula_units_Z 1
_cell_length_a 8.2700(15)
_cell_length_b 8.6609(16)
_cell_length_c 15.721(3)
_cell_measurement_reflns_used 1353
_cell_measurement_temperature 296(2)
_cell_measurement_theta_max 23.66
_cell_measurement_theta_min 2.46
_cell_volume 1043.9(3)
_computing_cell_refinement 'Bruker SMART'
_computing_data_collection 'Bruker SMART'
_computing_data_reduction 'Bruker SAINT'
_computing_molecular_graphics 'Bruker SHELXTL'
_computing_publication_material 'Bruker SHELXTL'
_computing_structure_refinement 'SHELXL-97 (Sheldrick, 1997)'
_computing_structure_solution 'SHELXS-97 (Sheldrick, 1990)'
_diffrn_ambient_temperature 296(2)
_diffrn_measured_fraction_theta_full 0.983
_diffrn_measured_fraction_theta_max 0.983
_diffrn_measurement_device_type 'CCD area detector'
_diffrn_measurement_method 'phi and omega scans'
_diffrn_radiation_monochromator graphite
_diffrn_radiation_source 'fine-focus sealed tube'
_diffrn_radiation_type MoK\a
_diffrn_radiation_wavelength 0.71073
_diffrn_reflns_av_R_equivalents 0.0250
_diffrn_reflns_av_sigmaI/netI 0.0557
_diffrn_reflns_limit_h_max 9
_diffrn_reflns_limit_h_min -9
_diffrn_reflns_limit_k_max 9
_diffrn_reflns_limit_k_min -10
_diffrn_reflns_limit_l_max 18
_diffrn_reflns_limit_l_min -11
_diffrn_reflns_number 5326
_diffrn_reflns_theta_full 25.09
_diffrn_reflns_theta_max 25.09
_diffrn_reflns_theta_min 1.35
_diffrn_standards_decay_% 0
_diffrn_standards_interval_count 100
_diffrn_standards_number 0
_exptl_absorpt_coefficient_mu 2.700
_exptl_absorpt_correction_T_max 0.784
_exptl_absorpt_correction_T_min 0.489
_exptl_absorpt_correction_type multi-scan
_exptl_absorpt_process_details '(sadabs; Bruker, 1999)'
_exptl_crystal_colour yellow
_exptl_crystal_density_diffrn 1.836
_exptl_crystal_density_method 'not measured'
_exptl_crystal_description block
_exptl_crystal_F_000 584
_exptl_crystal_size_max 0.31
_exptl_crystal_size_mid 0.21
_exptl_crystal_size_min 0.09
_refine_diff_density_max 0.689
_refine_diff_density_min -0.606
_refine_diff_density_rms 0.101
_refine_ls_extinction_coef 0.0054(15)
_refine_ls_extinction_method SHELXL
_refine_ls_goodness_of_fit_ref 1.074
_refine_ls_hydrogen_treatment mixed
_refine_ls_matrix_type full
_refine_ls_number_parameters 318
_refine_ls_number_reflns 3660
_refine_ls_number_restraints 9
_refine_ls_restrained_S_all 1.073
_refine_ls_R_factor_all 0.0653
_refine_ls_R_factor_gt 0.0468
_refine_ls_shift/su_max 0.001
_refine_ls_shift/su_mean 0.000
_refine_ls_structure_factor_coef Fsqd
_refine_ls_weighting_details 'calc w=1/[\s^2^(Fo^2^)+(0.0582P)^2^+0.0000P] where P=(Fo^2^+2Fc^2^)/3'
_refine_ls_weighting_scheme calc
_refine_ls_wR_factor_gt 0.1090
_refine_ls_wR_factor_ref 0.1213
_reflns_number_gt 2745
_reflns_number_total 3660
_reflns_threshold_expression >2sigma(I)
_cod_data_source_file ICA-2014-409B-259-264-3.cif
_cod_data_source_block xb1524
_cod_depositor_comments
;
The following automatic conversions were performed:

'_journal_paper_doi' value 'doi:10.1016/j.ica.2013.09.012' was
changed to '10.1016/j.ica.2013.09.012'.

Automatic conversion script
Id: cif_fix_values 6433 2018-09-21 13:16:33Z andrius 
;
_cod_original_sg_symbol_H-M P-1
_cod_database_code 1543594

loop_
_symmetry_equiv_pos_as_xyz
'x, y, z'
'-x, -y, -z'

loop_
_atom_site_label
_atom_site_type_symbol
_atom_site_fract_x
_atom_site_fract_y
_atom_site_fract_z
_atom_site_U_iso_or_equiv
_atom_site_adp_type
_atom_site_occupancy
_atom_site_symmetry_multiplicity
_atom_site_calc_flag
_atom_site_refinement_flags
_atom_site_disorder_assembly
_atom_site_disorder_group
Zn1 Zn 0.0000 0.0000 1.0000 0.0315(2) Uani 1 2 d S . .
O3 O -0.2444(5) -0.0776(5) 0.9078(3) 0.0549(10) Uani 1 1 d D . .
H3C H -0.329(5) -0.152(5) 0.906(4) 0.082 Uiso 1 1 d D . .
H3D H -0.261(8) -0.038(7) 0.862(3) 0.082 Uiso 1 1 d D . .
O2 O 0.1251(5) -0.0495(4) 0.9048(2) 0.0407(8) Uani 1 1 d D . .
H2C H 0.201(5) 0.012(5) 0.890(4) 0.061 Uiso 1 1 d D . .
H2D H 0.169(7) -0.123(5) 0.916(4) 0.061 Uiso 1 1 d D . .
O1 O 0.0104(5) 0.2326(4) 0.9697(3) 0.0487(9) Uani 1 1 d D . .
H1C H 0.084(6) 0.284(6) 0.948(4) 0.073 Uiso 1 1 d D . .
H1D H -0.065(6) 0.275(7) 0.976(4) 0.073 Uiso 1 1 d D . .
Br1 Br 0.12170(7) 1.00751(7) 0.28186(3) 0.0458(2) Uani 1 1 d . . .
S1 S 0.31388(14) 0.60328(13) 0.89829(7) 0.0273(3) Uani 1 1 d . . .
O4 O 0.4505(4) 0.9578(4) 0.2466(2) 0.0389(8) Uani 1 1 d . . .
H4 H 0.5179 0.9167 0.2284 0.058 Uiso 1 1 calc R . .
O5 O 0.6972(4) 0.8393(4) 0.3436(2) 0.0354(8) Uani 1 1 d . . .
O6 O 0.6474(4) 0.7246(4) 0.4988(2) 0.0369(8) Uani 1 1 d . . .
H6 H 0.6170 0.6965 0.5422 0.055 Uiso 1 1 calc R . .
O7 O 0.4501(4) 0.6679(4) 0.6017(2) 0.0401(8) Uani 1 1 d . . .
O8 O 0.1200(4) 0.8797(4) 0.4518(2) 0.0342(8) Uani 1 1 d . . .
O11 O 0.4870(4) 0.6559(4) 0.8872(2) 0.0369(8) Uani 1 1 d . . .
O10 O 0.2698(4) 0.4369(4) 0.9131(2) 0.0361(8) Uani 1 1 d . . .
O12 O 0.2847(4) 0.7133(4) 0.9661(2) 0.0380(8) Uani 1 1 d . . .
O9 O -0.0628(4) 0.5064(4) 0.8549(2) 0.0410(9) Uani 1 1 d . . .
C1 C 0.2855(6) 0.9189(5) 0.3497(3) 0.0284(10) Uani 1 1 d . . .
C2 C 0.4285(6) 0.9042(5) 0.3223(3) 0.0295(10) Uani 1 1 d . . .
C3 C 0.5507(6) 0.8386(5) 0.3726(3) 0.0276(10) Uani 1 1 d . . .
C4 C 0.5270(6) 0.7838(5) 0.4495(3) 0.0290(10) Uani 1 1 d . . .
C5 C 0.3781(5) 0.7927(5) 0.4765(3) 0.0249(9) Uani 1 1 d . . .
C6 C 0.2614(5) 0.8621(5) 0.4267(3) 0.0273(10) Uani 1 1 d . . .
C9 C 0.3464(6) 0.7279(5) 0.5555(3) 0.0288(10) Uani 1 1 d . . .
C8 C 0.1846(6) 0.7402(5) 0.5743(3) 0.0284(10) Uani 1 1 d . . .
C7 C 0.0880(6) 0.8169(6) 0.5232(3) 0.0345(11) Uani 1 1 d . . .
H7 H -0.0111 0.8282 0.5383 0.041 Uiso 1 1 calc R . .
C10 C 0.1215(6) 0.6686(5) 0.6461(3) 0.0259(10) Uani 1 1 d . . .
C11 C 0.2337(5) 0.6700(5) 0.7292(3) 0.0268(10) Uani 1 1 d . . .
H11 H 0.3528 0.7120 0.7392 0.032 Uiso 1 1 calc R . .
C12 C 0.1687(5) 0.6091(5) 0.7966(3) 0.0256(10) Uani 1 1 d . . .
C13 C -0.0101(6) 0.5512(5) 0.7828(3) 0.0280(10) Uani 1 1 d . . .
C14 C -0.1197(6) 0.5426(6) 0.7005(3) 0.0342(11) Uani 1 1 d . . .
H14 H -0.2387 0.4995 0.6904 0.041 Uiso 1 1 calc R . .
C15 C -0.0549(6) 0.5973(6) 0.6329(3) 0.0325(11) Uani 1 1 d . . .
H15 H -0.1309 0.5865 0.5769 0.039 Uiso 1 1 calc R . .
C17 C -0.2446(6) 0.4681(7) 0.8474(3) 0.0500(14) Uani 1 1 d . . .
H17C H -0.3046 0.3731 0.8034 0.075 Uiso 1 1 calc R . .
H17B H -0.2876 0.5569 0.8302 0.075 Uiso 1 1 calc R . .
H17A H -0.2638 0.4485 0.9037 0.075 Uiso 1 1 calc R . .
C16 C 0.7197(6) 0.6877(6) 0.3194(3) 0.0413(12) Uani 1 1 d . . .
H16C H 0.6200 0.6241 0.2729 0.062 Uiso 1 1 calc R . .
H16B H 0.7329 0.6339 0.3700 0.062 Uiso 1 1 calc R . .
H16A H 0.8214 0.7012 0.2985 0.062 Uiso 1 1 calc R . .
O13 O 0.4037(5) 0.1759(4) 0.8799(2) 0.0427(8) Uiso 1 1 d D . .
H13C H 0.496(4) 0.196(6) 0.920(2) 0.064 Uiso 1 1 d D . .
H13D H 0.370(6) 0.257(4) 0.884(3) 0.064 Uiso 1 1 d D . .

loop_
_atom_site_aniso_label
_atom_site_aniso_U_11
_atom_site_aniso_U_22
_atom_site_aniso_U_33
_atom_site_aniso_U_23
_atom_site_aniso_U_13
_atom_site_aniso_U_12
Zn1 0.0324(4) 0.0327(4) 0.0334(4) 0.0122(3) 0.0136(3) 0.0093(3)
O3 0.044(2) 0.064(3) 0.044(2) 0.026(2) 0.004(2) -0.0060(19)
O2 0.048(2) 0.044(2) 0.043(2) 0.0172(17) 0.0246(18) 0.0198(18)
O1 0.055(2) 0.041(2) 0.071(3) 0.0299(19) 0.040(2) 0.0197(18)
Br1 0.0477(3) 0.0678(4) 0.0391(3) 0.0314(3) 0.0178(2) 0.0325(3)
S1 0.0282(6) 0.0326(6) 0.0253(6) 0.0114(5) 0.0103(5) 0.0106(5)
O4 0.049(2) 0.049(2) 0.0350(19) 0.0229(16) 0.0258(16) 0.0215(17)
O5 0.0336(18) 0.0396(19) 0.0397(19) 0.0139(15) 0.0189(16) 0.0108(15)
O6 0.0357(18) 0.057(2) 0.0324(19) 0.0238(16) 0.0166(15) 0.0251(17)
O7 0.0401(19) 0.057(2) 0.038(2) 0.0272(17) 0.0152(16) 0.0287(17)
O8 0.0357(18) 0.0472(19) 0.0338(18) 0.0240(15) 0.0174(15) 0.0225(15)
O11 0.0274(17) 0.052(2) 0.0329(18) 0.0139(15) 0.0081(14) 0.0107(15)
O10 0.0384(19) 0.0363(18) 0.041(2) 0.0198(15) 0.0157(16) 0.0139(15)
O12 0.046(2) 0.044(2) 0.0276(18) 0.0077(15) 0.0100(15) 0.0193(16)
O9 0.0299(18) 0.064(2) 0.0338(19) 0.0222(17) 0.0141(16) 0.0118(17)
C1 0.034(3) 0.034(3) 0.025(2) 0.017(2) 0.010(2) 0.017(2)
C2 0.040(3) 0.028(2) 0.025(2) 0.0095(19) 0.014(2) 0.010(2)
C3 0.031(2) 0.031(2) 0.026(2) 0.0081(19) 0.011(2) 0.012(2)
C4 0.027(2) 0.029(2) 0.031(3) 0.006(2) 0.005(2) 0.0096(19)
C5 0.030(2) 0.024(2) 0.023(2) 0.0077(18) 0.0099(19) 0.0086(19)
C6 0.026(2) 0.032(2) 0.029(2) 0.0090(19) 0.010(2) 0.0124(19)
C9 0.033(3) 0.030(2) 0.026(2) 0.008(2) 0.010(2) 0.009(2)
C8 0.030(2) 0.033(2) 0.026(2) 0.008(2) 0.013(2) 0.010(2)
C7 0.036(3) 0.046(3) 0.030(3) 0.015(2) 0.016(2) 0.017(2)
C10 0.031(2) 0.029(2) 0.024(2) 0.0082(18) 0.011(2) 0.015(2)
C11 0.022(2) 0.027(2) 0.034(3) 0.010(2) 0.010(2) 0.0083(19)
C12 0.028(2) 0.029(2) 0.023(2) 0.0080(18) 0.0101(19) 0.0093(19)
C13 0.029(2) 0.034(2) 0.026(2) 0.011(2) 0.012(2) 0.011(2)
C14 0.024(2) 0.042(3) 0.036(3) 0.014(2) 0.008(2) 0.004(2)
C15 0.028(2) 0.042(3) 0.028(3) 0.010(2) 0.006(2) 0.011(2)
C17 0.037(3) 0.075(4) 0.039(3) 0.013(3) 0.020(3) 0.006(3)
C16 0.037(3) 0.055(3) 0.039(3) 0.008(2) 0.016(2) 0.019(2)

loop_
_atom_type_symbol
_atom_type_description
_atom_type_scat_dispersion_real
_atom_type_scat_dispersion_imag
_atom_type_scat_source
C C 0.0033 0.0016 'International Tables Vol C Tables 4.2.6.8 and 6.1.1.4'
H H 0.0000 0.0000 'International Tables Vol C Tables 4.2.6.8 and 6.1.1.4'
O O 0.0106 0.0060 'International Tables Vol C Tables 4.2.6.8 and 6.1.1.4'
Zn Zn 0.2839 1.4301 'International Tables Vol C Tables 4.2.6.8 and 6.1.1.4'
S S 0.1246 0.1234 'International Tables Vol C Tables 4.2.6.8 and 6.1.1.4'
Br Br -0.2901 2.4595 'International Tables Vol C Tables 4.2.6.8 and 6.1.1.4'

loop_
_geom_angle_atom_site_label_1
_geom_angle_atom_site_label_2
_geom_angle_atom_site_label_3
_geom_angle
_geom_angle_site_symmetry_1
_geom_angle_site_symmetry_3
O2 Zn1 O2 180.000(2) . 2_557
O2 Zn1 O3 92.74(16) . .
O2 Zn1 O3 87.26(16) 2_557 .
O2 Zn1 O3 87.26(16) . 2_557
O2 Zn1 O3 92.74(16) 2_557 2_557
O3 Zn1 O3 180.000(1) . 2_557
O2 Zn1 O1 88.25(14) . 2_557
O2 Zn1 O1 91.75(14) 2_557 2_557
O3 Zn1 O1 93.10(16) . 2_557
O3 Zn1 O1 86.90(16) 2_557 2_557
O2 Zn1 O1 91.75(14) . .
O2 Zn1 O1 88.25(14) 2_557 .
O3 Zn1 O1 86.90(16) . .
O3 Zn1 O1 93.10(16) 2_557 .
O1 Zn1 O1 180.000(1) 2_557 .
Zn1 O3 H3C 130(5) . .
Zn1 O3 H3D 119(5) . .
H3C O3 H3D 111(7) . .
Zn1 O2 H2C 129(4) . .
Zn1 O2 H2D 110(4) . .
H2C O2 H2D 102(6) . .
Zn1 O1 H1C 124(4) . .
Zn1 O1 H1D 120(5) . .
H1C O1 H1D 116(6) . .
O11 S1 O10 112.38(19) . .
O11 S1 O12 112.66(19) . .
O10 S1 O12 112.06(19) . .
O11 S1 C12 106.43(19) . .
O10 S1 C12 106.6(2) . .
O12 S1 C12 106.15(19) . .
C2 O4 H4 109.5 . .
C3 O5 C16 116.0(3) . .
C4 O6 H6 109.5 . .
C7 O8 C6 118.3(4) . .
C13 O9 C17 117.5(4) . .
C2 C1 C6 118.9(4) . .
C2 C1 Br1 120.6(3) . .
C6 C1 Br1 120.5(3) . .
O4 C2 C1 118.8(4) . .
O4 C2 C3 120.4(4) . .
C1 C2 C3 120.8(4) . .
C4 C3 O5 122.9(4) . .
C4 C3 C2 120.0(4) . .
O5 C3 C2 117.0(4) . .
O6 C4 C3 119.7(4) . .
O6 C4 C5 120.5(4) . .
C3 C4 C5 119.8(4) . .
C6 C5 C4 119.0(4) . .
C6 C5 C9 120.5(4) . .
C4 C5 C9 120.5(4) . .
O8 C6 C5 121.3(4) . .
O8 C6 C1 117.1(4) . .
C5 C6 C1 121.5(4) . .
O7 C9 C8 123.6(4) . .
O7 C9 C5 121.5(4) . .
C8 C9 C5 114.9(4) . .
C7 C8 C9 118.3(4) . .
C7 C8 C10 118.6(4) . .
C9 C8 C10 123.0(4) . .
C8 C7 O8 126.4(4) . .
C8 C7 H7 116.8 . .
O8 C7 H7 116.8 . .
C15 C10 C11 117.4(4) . .
C15 C10 C8 120.1(4) . .
C11 C10 C8 122.5(4) . .
C12 C11 C10 120.8(4) . .
C12 C11 H11 119.6 . .
C10 C11 H11 119.6 . .
C11 C12 C13 119.8(4) . .
C11 C12 S1 119.6(3) . .
C13 C12 S1 120.6(3) . .
O9 C13 C14 124.7(4) . .
O9 C13 C12 115.8(4) . .
C14 C13 C12 119.6(4) . .
C13 C14 C15 120.5(4) . .
C13 C14 H14 119.7 . .
C15 C14 H14 119.7 . .
C14 C15 C10 121.6(4) . .
C14 C15 H15 119.2 . .
C10 C15 H15 119.2 . .
O9 C17 H17C 109.5 . .
O9 C17 H17B 109.5 . .
H17C C17 H17B 109.5 . .
O9 C17 H17A 109.5 . .
H17C C17 H17A 109.5 . .
H17B C17 H17A 109.5 . .
O5 C16 H16C 109.5 . .
O5 C16 H16B 109.5 . .
H16C C16 H16B 109.5 . .
O5 C16 H16A 109.5 . .
H16C C16 H16A 109.5 . .
H16B C16 H16A 109.5 . .
H13C O13 H13D 106(5) . .

loop_
_geom_bond_atom_site_label_1
_geom_bond_atom_site_label_2
_geom_bond_distance
_geom_bond_site_symmetry_2
Zn1 O2 2.080(3) .
Zn1 O2 2.080(3) 2_557
Zn1 O3 2.088(4) .
Zn1 O3 2.088(4) 2_557
Zn1 O1 2.102(4) 2_557
Zn1 O1 2.102(4) .
O3 H3C 0.82(4) .
O3 H3D 0.83(5) .
O2 H2C 0.81(5) .
O2 H2D 0.82(5) .
O1 H1C 0.83(5) .
O1 H1D 0.82(6) .
Br1 C1 1.882(4) .
S1 O11 1.450(3) .
S1 O10 1.454(3) .
S1 O12 1.461(3) .
S1 C12 1.767(4) .
O4 C2 1.356(5) .
O4 H4 0.8200 .
O5 C3 1.392(5) .
O5 C16 1.399(5) .
O6 C4 1.347(5) .
O6 H6 0.8200 .
O7 C9 1.237(5) .
O8 C7 1.350(5) .
O8 C6 1.359(5) .
O9 C13 1.368(5) .
O9 C17 1.431(5) .
C1 C2 1.381(6) .
C1 C6 1.391(6) .
C2 C3 1.399(6) .
C3 C4 1.383(6) .
C4 C5 1.412(6) .
C5 C6 1.387(6) .
C5 C9 1.466(6) .
C9 C8 1.465(6) .
C8 C7 1.336(6) .
C8 C10 1.482(6) .
C7 H7 0.9300 .
C10 C15 1.392(6) .
C10 C11 1.405(6) .
C11 C12 1.392(6) .
C11 H11 0.9300 .
C12 C13 1.394(6) .
C13 C14 1.372(6) .
C14 C15 1.376(6) .
C14 H14 0.9300 .
C15 H15 0.9300 .
C17 H17C 0.9600 .
C17 H17B 0.9600 .
C17 H17A 0.9600 .
C16 H16C 0.9600 .
C16 H16B 0.9600 .
C16 H16A 0.9600 .
O13 H13C 0.83(3) .
O13 H13D 0.82(4) .

loop_
_geom_hbond_atom_site_label_D
_geom_hbond_atom_site_label_H
_geom_hbond_atom_site_label_A
_geom_hbond_distance_DH
_geom_hbond_distance_HA
_geom_hbond_distance_DA
_geom_hbond_angle_DHA
_geom_hbond_site_symmetry_A
O1 H1C O10 0.83(5) 1.99(5) 2.810(5) 171(6) .
O1 H1D O12 0.82(6) 2.24(3) 2.974(5) 150(6) 2_567
O2 H2C O13 0.81(5) 1.96(4) 2.765(5) 168(6) .
O2 H2D O12 0.82(5) 2.02(5) 2.830(5) 170(6) 1_545
O3 H3C O11 0.82(4) 1.90(4) 2.711(5) 170(6) 1_445
O3 H3D O4 0.83(5) 2.31(4) 3.043(5) 149(6) 2_566
O3 H3D Br1 0.83(5) 2.79(5) 3.436(4) 137(6) 2_566
O4 H4 O13 0.82 2.12 2.851(5) 149.0 2_666
O6 H6 O7 0.82 1.83 2.560(4) 147.9 .
O13 H13C O12 0.83(3) 2.142(16) 2.955(5) 168(4) 2_667
O13 H13D O10 0.82(4) 2.00(4) 2.807(5) 168(5) .
C15 H15 O6 0.93 2.57 3.320(5) 138.3 1_455
C17 H17B O11 0.96 2.54 3.194(6) 125.5 1_455

loop_
_geom_torsion_atom_site_label_1
_geom_torsion_atom_site_label_2
_geom_torsion_atom_site_label_3
_geom_torsion_atom_site_label_4
_geom_torsion
_geom_torsion_site_symmetry_1
_geom_torsion_site_symmetry_2
_geom_torsion_site_symmetry_3
_geom_torsion_site_symmetry_4
C6 C1 C2 O4 179.1(4) . . . .
Br1 C1 C2 O4 1.3(6) . . . .
C6 C1 C2 C3 -2.2(7) . . . .
Br1 C1 C2 C3 179.9(3) . . . .
C16 O5 C3 C4 65.1(6) . . . .
C16 O5 C3 C2 -118.0(4) . . . .
O4 C2 C3 C4 -179.8(4) . . . .
C1 C2 C3 C4 1.6(7) . . . .
O4 C2 C3 O5 3.3(6) . . . .
C1 C2 C3 O5 -175.3(4) . . . .
O5 C3 C4 O6 -1.5(7) . . . .
C2 C3 C4 O6 -178.3(4) . . . .
O5 C3 C4 C5 177.5(4) . . . .
C2 C3 C4 C5 0.7(7) . . . .
O6 C4 C5 C6 176.7(4) . . . .
C3 C4 C5 C6 -2.3(6) . . . .
O6 C4 C5 C9 -4.0(6) . . . .
C3 C4 C5 C9 177.0(4) . . . .
C7 O8 C6 C5 -4.9(6) . . . .
C7 O8 C6 C1 176.1(4) . . . .
C4 C5 C6 O8 -177.2(4) . . . .
C9 C5 C6 O8 3.4(6) . . . .
C4 C5 C6 C1 1.7(7) . . . .
C9 C5 C6 C1 -177.6(4) . . . .
C2 C1 C6 O8 179.6(4) . . . .
Br1 C1 C6 O8 -2.6(6) . . . .
C2 C1 C6 C5 0.6(7) . . . .
Br1 C1 C6 C5 178.4(3) . . . .
C6 C5 C9 O7 -178.8(4) . . . .
C4 C5 C9 O7 1.9(7) . . . .
C6 C5 C9 C8 1.2(6) . . . .
C4 C5 C9 C8 -178.1(4) . . . .
O7 C9 C8 C7 175.7(4) . . . .
C5 C9 C8 C7 -4.4(6) . . . .
O7 C9 C8 C10 -5.7(7) . . . .
C5 C9 C8 C10 174.3(4) . . . .
C9 C8 C7 O8 3.2(7) . . . .
C10 C8 C7 O8 -175.4(4) . . . .
C6 O8 C7 C8 1.5(7) . . . .
C7 C8 C10 C15 36.9(6) . . . .
C9 C8 C10 C15 -141.7(4) . . . .
C7 C8 C10 C11 -142.6(5) . . . .
C9 C8 C10 C11 38.8(6) . . . .
C15 C10 C11 C12 -3.0(6) . . . .
C8 C10 C11 C12 176.5(4) . . . .
C10 C11 C12 C13 -2.2(6) . . . .
C10 C11 C12 S1 176.8(3) . . . .
O11 S1 C12 C11 -4.9(4) . . . .
O10 S1 C12 C11 -125.0(3) . . . .
O12 S1 C12 C11 115.4(4) . . . .
O11 S1 C12 C13 174.2(3) . . . .
O10 S1 C12 C13 54.0(4) . . . .
O12 S1 C12 C13 -65.6(4) . . . .
C17 O9 C13 C14 -8.6(7) . . . .
C17 O9 C13 C12 171.4(4) . . . .
C11 C12 C13 O9 -174.7(4) . . . .
S1 C12 C13 O9 6.2(6) . . . .
C11 C12 C13 C14 5.2(7) . . . .
S1 C12 C13 C14 -173.8(3) . . . .
O9 C13 C14 C15 177.1(4) . . . .
C12 C13 C14 C15 -2.9(7) . . . .
C13 C14 C15 C10 -2.6(7) . . . .
C11 C10 C15 C14 5.4(7) . . . .
C8 C10 C15 C14 -174.1(4) . . . .
